data_4327993
loop_
_publ_author_name
'Siew-Peng Chia'
'Hui-Xian Yeong'
'Cheuk-Wai So'

_publ_section_title
;
 Reactivity of Digermylenes toward Potassium Graphite: Synthesis and
 Characterization of Germylidenide Anions
;
_journal_name_full 'Inorganic Chemistry'
_journal_page_first 1002
_journal_page_last 1010
_journal_paper_doi 10.1021/ic202138t
_journal_volume 51
_journal_year 2012
_chemical_formula_moiety 'C21 H24 Cl Ge N O2'
_chemical_formula_sum 'C21 H24 Cl Ge N O2'
_chemical_formula_weight 430.45
_chemical_name_systematic
; 
 ? 
;
_space_group_IT_number 14
_symmetry_cell_setting monoclinic
_symmetry_space_group_name_Hall '-P 2ybc'
_symmetry_space_group_name_H-M 'P 1 21/c 1'
_atom_sites_solution_hydrogens geom
_atom_sites_solution_primary direct
_atom_sites_solution_secondary difmap
_audit_creation_method SHELXL-97
_cell_angle_alpha 90.00
_cell_angle_beta 112.2490(10)
_cell_angle_gamma 90.00
_cell_formula_units_Z 8
_cell_length_a 14.9469(3)
_cell_length_b 15.6737(3)
_cell_length_c 18.6069(4)
_cell_measurement_reflns_used 8751
_cell_measurement_temperature 103(2)
_cell_measurement_theta_max 27.41
_cell_measurement_theta_min 2.26
_cell_volume 4034.55(14)
_computing_cell_refinement 'Bruker SAINT'
_computing_data_collection 'Bruker APEX2'
_computing_data_reduction 'Bruker SAINT'
_computing_molecular_graphics 'Bruker SHELXTL'
_computing_publication_material 'Bruker SHELXTL'
_computing_structure_refinement 'SHELXL-97 (Sheldrick, 2008)'
_computing_structure_solution 'SHELXS-97 (Sheldrick, 2008)'
_diffrn_ambient_temperature 103(2)
_diffrn_measured_fraction_theta_full 0.998
_diffrn_measured_fraction_theta_max 0.998
_diffrn_measurement_device_type 'Bruker APEX-II CCD'
_diffrn_measurement_method '\f and \w scans'
_diffrn_radiation_monochromator graphite
_diffrn_radiation_source 'fine-focus sealed tube'
_diffrn_radiation_type MoK\a
_diffrn_radiation_wavelength 0.71073
_diffrn_reflns_av_R_equivalents 0.0631
_diffrn_reflns_av_sigmaI/netI 0.0644
_diffrn_reflns_limit_h_max 20
_diffrn_reflns_limit_h_min -20
_diffrn_reflns_limit_k_max 21
_diffrn_reflns_limit_k_min -21
_diffrn_reflns_limit_l_max 26
_diffrn_reflns_limit_l_min -25
_diffrn_reflns_number 57560
_diffrn_reflns_theta_full 29.94
_diffrn_reflns_theta_max 29.94
_diffrn_reflns_theta_min 1.76
_exptl_absorpt_coefficient_mu 1.665
_exptl_absorpt_correction_T_max 0.9364
_exptl_absorpt_correction_T_min 0.8252
_exptl_absorpt_correction_type multi-scan
_exptl_absorpt_process_details sadabs
_exptl_crystal_colour yellow
_exptl_crystal_density_diffrn 1.417
_exptl_crystal_description block
_exptl_crystal_F_000 1776
_exptl_crystal_size_max 0.12
_exptl_crystal_size_mid 0.10
_exptl_crystal_size_min 0.04
_refine_diff_density_max 1.552
_refine_diff_density_min -0.800
_refine_diff_density_rms 0.203
_refine_ls_extinction_method none
_refine_ls_goodness_of_fit_ref 1.078
_refine_ls_hydrogen_treatment constr
_refine_ls_matrix_type full
_refine_ls_number_parameters 479
_refine_ls_number_reflns 11670
_refine_ls_number_restraints 0
_refine_ls_restrained_S_all 1.078
_refine_ls_R_factor_all 0.0836
_refine_ls_R_factor_gt 0.0432
_refine_ls_shift/su_max 0.001
_refine_ls_shift/su_mean 0.000
_refine_ls_structure_factor_coef Fsqd
_refine_ls_weighting_details 'calc w=1/[\s^2^(Fo^2^)+(0.0627P)^2^+1.1769P] where P=(Fo^2^+2Fc^2^)/3'
_refine_ls_weighting_scheme calc
_refine_ls_wR_factor_gt 0.1042
_refine_ls_wR_factor_ref 0.1305
_reflns_number_gt 7809
_reflns_number_total 11670
_reflns_threshold_expression >2sigma(I)
_cod_data_source_file ic202138t_si_002_2.cif
_cod_data_source_block scw285s
_cod_database_code 4327993

loop_
_symmetry_equiv_pos_as_xyz
'x, y, z'
'-x, y+1/2, -z+1/2'
'-x, -y, -z'
'x, -y-1/2, z-1/2'

loop_
_atom_site_label
_atom_site_type_symbol
_atom_site_fract_x
_atom_site_fract_y
_atom_site_fract_z
_atom_site_U_iso_or_equiv
_atom_site_adp_type
_atom_site_occupancy
_atom_site_symmetry_multiplicity
_atom_site_calc_flag
_atom_site_refinement_flags
Ge1 Ge 0.21633(2) 0.77540(2) 0.233662(17) 0.01566(8) Uani 1 1 d .
Ge2 Ge 0.72631(2) 0.76975(2) 0.261951(17) 0.01696(9) Uani 1 1 d .
C1 C 0.2739(2) 0.74920(19) 0.15557(16) 0.0157(6) Uani 1 1 d .
C2 C 0.3440(2) 0.7896(2) 0.13768(17) 0.0194(6) Uani 1 1 d .
C3 C 0.4611(2) 0.8768(2) 0.13517(19) 0.0287(8) Uani 1 1 d .
H3A H 0.5262 0.8707 0.1765 0.034 Uiso 1 1 calc R
H3B H 0.4562 0.9344 0.1121 0.034 Uiso 1 1 calc R
C4 C 0.3790(2) 0.7581(2) 0.08357(18) 0.0212(7) Uani 1 1 d .
C5 C 0.3452(2) 0.6842(2) 0.04319(16) 0.0216(7) Uani 1 1 d .
H5 H 0.3687 0.6642 0.0054 0.026 Uiso 1 1 calc R
C6 C 0.2747(2) 0.6398(2) 0.06003(16) 0.0180(6) Uani 1 1 d .
H6 H 0.2503 0.5875 0.0343 0.022 Uiso 1 1 calc R
C7 C 0.23972(18) 0.67173(19) 0.11451(15) 0.0137(5) Uani 1 1 d .
C8 C 0.16541(19) 0.62880(18) 0.13428(15) 0.0131(5) Uani 1 1 d .
C9 C 0.1262(2) 0.5446(2) 0.09957(17) 0.0205(6) Uani 1 1 d .
H9A H 0.0809 0.5236 0.1223 0.031 Uiso 1 1 calc R
H9B H 0.1794 0.5038 0.1103 0.031 Uiso 1 1 calc R
H9C H 0.0924 0.5508 0.0433 0.031 Uiso 1 1 calc R
C10 C 0.06933(19) 0.63273(18) 0.21343(15) 0.0127(5) Uani 1 1 d .
C11 C 0.10512(19) 0.58735(18) 0.28358(15) 0.0138(5) Uani 1 1 d .
C12 C 0.2128(2) 0.5732(2) 0.32847(16) 0.0176(6) Uani 1 1 d .
H12 H 0.2483 0.6049 0.3008 0.021 Uiso 1 1 calc R
C13 C 0.2392(2) 0.4789(2) 0.32976(19) 0.0254(7) Uani 1 1 d .
H13A H 0.2083 0.4468 0.3592 0.038 Uiso 1 1 calc R
H13B H 0.3095 0.4724 0.3544 0.038 Uiso 1 1 calc R
H13C H 0.2167 0.4572 0.2765 0.038 Uiso 1 1 calc R
C14 C 0.2450(2) 0.6099(2) 0.41116(17) 0.0275(7) Uani 1 1 d .
H14A H 0.2284 0.6707 0.4084 0.041 Uiso 1 1 calc R
H14B H 0.3150 0.6031 0.4377 0.041 Uiso 1 1 calc R
H14C H 0.2120 0.5794 0.4400 0.041 Uiso 1 1 calc R
C15 C 0.0380(2) 0.55343(19) 0.31140(16) 0.0172(6) Uani 1 1 d .
H15 H 0.0603 0.5215 0.3583 0.021 Uiso 1 1 calc R
C16 C -0.0600(2) 0.56530(19) 0.27226(16) 0.0173(6) Uani 1 1 d .
H16 H -0.1046 0.5412 0.2917 0.021 Uiso 1 1 calc R
C17 C -0.0930(2) 0.61278(19) 0.20423(16) 0.0169(6) Uani 1 1 d .
H17 H -0.1604 0.6219 0.1782 0.020 Uiso 1 1 calc R
C18 C -0.02968(19) 0.64739(18) 0.17311(15) 0.0133(5) Uani 1 1 d .
C19 C -0.0701(2) 0.6967(2) 0.09747(16) 0.0168(6) Uani 1 1 d .
H19 H -0.0145 0.7204 0.0864 0.020 Uiso 1 1 calc R
C20 C -0.1277(2) 0.6378(2) 0.03033(17) 0.0285(8) Uani 1 1 d .
H20A H -0.0874 0.5892 0.0286 0.043 Uiso 1 1 calc R
H20B H -0.1474 0.6694 -0.0187 0.043 Uiso 1 1 calc R
H20C H -0.1853 0.6172 0.0381 0.043 Uiso 1 1 calc R
C21 C -0.1326(2) 0.7714(2) 0.10397(19) 0.0247(7) Uani 1 1 d .
H21A H -0.1885 0.7495 0.1136 0.037 Uiso 1 1 calc R
H21B H -0.1551 0.8041 0.0555 0.037 Uiso 1 1 calc R
H21C H -0.0944 0.8085 0.1470 0.037 Uiso 1 1 calc R
C22 C 0.86015(19) 0.75671(19) 0.34058(15) 0.0140(5) Uani 1 1 d .
C23 C 0.9423(2) 0.80143(19) 0.35104(15) 0.0154(6) Uani 1 1 d .
C24 C 1.0531(2) 0.8894(2) 0.33810(17) 0.0235(7) Uani 1 1 d .
H24A H 1.0662 0.9507 0.3501 0.028 Uiso 1 1 calc R
H24B H 1.0778 0.8736 0.2975 0.028 Uiso 1 1 calc R
C25 C 1.0313(2) 0.7812(2) 0.40854(16) 0.0170(6) Uani 1 1 d .
C26 C 1.0434(2) 0.7141(2) 0.45892(16) 0.0177(6) Uani 1 1 d .
H26 H 1.1044 0.7016 0.4985 0.021 Uiso 1 1 calc R
C27 C 0.96147(19) 0.6654(2) 0.44892(15) 0.0159(6) Uani 1 1 d .
H27 H 0.9662 0.6176 0.4816 0.019 Uiso 1 1 calc R
C28 C 0.87234(18) 0.68633(19) 0.39104(15) 0.0126(5) Uani 1 1 d .
C29 C 0.78403(19) 0.63718(18) 0.37701(15) 0.0129(5) Uani 1 1 d .
C30 C 0.7858(2) 0.55508(19) 0.41897(16) 0.0177(6) Uani 1 1 d .
H30A H 0.7207 0.5306 0.4005 0.026 Uiso 1 1 calc R
H30B H 0.8080 0.5661 0.4749 0.026 Uiso 1 1 calc R
H30C H 0.8300 0.5149 0.4090 0.026 Uiso 1 1 calc R
C31 C 0.61237(19) 0.62889(18) 0.30190(15) 0.0141(5) Uani 1 1 d .
C32 C 0.5557(2) 0.64504(19) 0.34560(16) 0.0161(6) Uani 1 1 d .
C33 C 0.5898(2) 0.6993(2) 0.41886(17) 0.0223(7) Uani 1 1 d .
H33 H 0.6541 0.7242 0.4257 0.027 Uiso 1 1 calc R
C34 C 0.5189(2) 0.7731(2) 0.4107(2) 0.0302(8) Uani 1 1 d .
H34A H 0.5094 0.8052 0.3631 0.045 Uiso 1 1 calc R
H34B H 0.5453 0.8111 0.4557 0.045 Uiso 1 1 calc R
H34C H 0.4567 0.7501 0.4081 0.045 Uiso 1 1 calc R
C35 C 0.6022(2) 0.6454(2) 0.49001(17) 0.0305(8) Uani 1 1 d .
H35A H 0.5400 0.6196 0.4841 0.046 Uiso 1 1 calc R
H35B H 0.6248 0.6816 0.5364 0.046 Uiso 1 1 calc R
H35C H 0.6497 0.6003 0.4954 0.046 Uiso 1 1 calc R
C36 C 0.4641(2) 0.6084(2) 0.31949(17) 0.0189(6) Uani 1 1 d .
H36 H 0.4242 0.6177 0.3481 0.023 Uiso 1 1 calc R
C37 C 0.4294(2) 0.5588(2) 0.25314(17) 0.0207(6) Uani 1 1 d .
H37 H 0.3666 0.5344 0.2368 0.025 Uiso 1 1 calc R
C38 C 0.4868(2) 0.5448(2) 0.21045(17) 0.0191(6) Uani 1 1 d .
H38 H 0.4629 0.5106 0.1650 0.023 Uiso 1 1 calc R
C39 C 0.5784(2) 0.5800(2) 0.23333(16) 0.0166(6) Uani 1 1 d .
C40 C 0.6406(2) 0.5629(2) 0.18562(17) 0.0198(6) Uani 1 1 d .
H40 H 0.7017 0.5962 0.2097 0.024 Uiso 1 1 calc R
C41 C 0.5912(3) 0.5935(3) 0.10198(19) 0.0351(9) Uani 1 1 d .
H41A H 0.6348 0.5854 0.0743 0.053 Uiso 1 1 calc R
H41B H 0.5751 0.6541 0.1017 0.053 Uiso 1 1 calc R
H41C H 0.5318 0.5606 0.0762 0.053 Uiso 1 1 calc R
C42 C 0.6678(3) 0.4696(2) 0.1884(2) 0.0312(8) Uani 1 1 d .
H42A H 0.6996 0.4516 0.2426 0.047 Uiso 1 1 calc R
H42B H 0.7121 0.4615 0.1613 0.047 Uiso 1 1 calc R
H42C H 0.6095 0.4353 0.1631 0.047 Uiso 1 1 calc R
Cl1 Cl 0.10363(5) 0.86864(5) 0.15333(4) 0.02025(15) Uani 1 1 d .
Cl2 Cl 0.68032(5) 0.86797(5) 0.33201(4) 0.02382(17) Uani 1 1 d .
N1 N 0.13827(16) 0.66818(15) 0.18415(12) 0.0127(5) Uani 1 1 d .
N2 N 0.70626(16) 0.66825(16) 0.32432(13) 0.0143(5) Uani 1 1 d .
O1 O 0.38871(16) 0.86609(16) 0.16696(14) 0.0286(5) Uani 1 1 d .
O2 O 0.44670(16) 0.81266(17) 0.07650(13) 0.0290(5) Uani 1 1 d .
O3 O 0.95181(14) 0.87282(14) 0.31180(12) 0.0219(5) Uani 1 1 d .
O4 O 1.09979(15) 0.83871(16) 0.40697(12) 0.0263(5) Uani 1 1 d .

loop_
_atom_site_aniso_label
_atom_site_aniso_U_11
_atom_site_aniso_U_22
_atom_site_aniso_U_33
_atom_site_aniso_U_23
_atom_site_aniso_U_13
_atom_site_aniso_U_12
Ge1 0.01792(15) 0.01473(17) 0.01607(15) -0.00225(12) 0.00840(11) -0.00342(12)
Ge2 0.01447(15) 0.01765(18) 0.01618(15) 0.00335(12) 0.00288(11) -0.00075(12)
C1 0.0129(13) 0.0161(15) 0.0184(13) 0.0026(11) 0.0064(10) 0.0014(11)
C2 0.0162(14) 0.0206(17) 0.0214(14) 0.0016(12) 0.0072(11) -0.0024(12)
C3 0.0196(15) 0.035(2) 0.0333(18) 0.0054(15) 0.0126(13) -0.0083(14)
C4 0.0136(13) 0.0282(19) 0.0242(15) 0.0079(13) 0.0099(11) -0.0003(12)
C5 0.0171(14) 0.033(2) 0.0182(14) 0.0021(13) 0.0103(11) 0.0022(13)
C6 0.0177(14) 0.0203(17) 0.0166(13) 0.0008(11) 0.0073(11) 0.0026(12)
C7 0.0110(12) 0.0165(15) 0.0135(12) 0.0043(11) 0.0045(10) 0.0023(11)
C8 0.0114(12) 0.0119(14) 0.0143(12) 0.0017(10) 0.0029(9) 0.0022(10)
C9 0.0242(15) 0.0165(16) 0.0239(15) -0.0037(12) 0.0127(12) -0.0024(12)
C10 0.0164(13) 0.0082(14) 0.0162(13) -0.0017(10) 0.0092(10) -0.0015(10)
C11 0.0148(13) 0.0122(15) 0.0155(12) -0.0004(11) 0.0070(10) -0.0002(11)
C12 0.0150(13) 0.0189(16) 0.0168(13) 0.0027(11) 0.0038(10) 0.0005(11)
C13 0.0199(15) 0.0237(19) 0.0299(17) 0.0037(13) 0.0064(12) 0.0047(13)
C14 0.0216(16) 0.035(2) 0.0203(15) -0.0057(14) 0.0022(12) -0.0019(14)
C15 0.0241(15) 0.0146(16) 0.0150(13) 0.0034(11) 0.0097(11) 0.0005(12)
C16 0.0216(14) 0.0145(16) 0.0212(14) -0.0020(11) 0.0141(11) -0.0024(12)
C17 0.0176(14) 0.0134(15) 0.0222(14) -0.0019(11) 0.0104(11) -0.0015(11)
C18 0.0156(13) 0.0110(14) 0.0152(13) -0.0007(10) 0.0079(10) -0.0005(10)
C19 0.0163(13) 0.0179(16) 0.0173(13) 0.0047(11) 0.0075(10) 0.0029(11)
C20 0.0312(18) 0.031(2) 0.0179(15) 0.0002(13) 0.0029(13) -0.0056(15)
C21 0.0231(15) 0.0244(19) 0.0276(16) 0.0101(13) 0.0108(13) 0.0087(14)
C22 0.0140(12) 0.0145(15) 0.0141(12) -0.0011(10) 0.0059(10) 0.0004(10)
C23 0.0165(13) 0.0156(15) 0.0140(12) 0.0007(11) 0.0059(10) -0.0002(11)
C24 0.0183(15) 0.030(2) 0.0242(15) 0.0041(13) 0.0096(12) -0.0044(13)
C25 0.0134(13) 0.0202(17) 0.0194(14) -0.0044(11) 0.0085(10) -0.0028(11)
C26 0.0146(13) 0.0224(17) 0.0147(13) -0.0004(11) 0.0038(10) -0.0001(11)
C27 0.0170(13) 0.0180(16) 0.0140(12) -0.0001(11) 0.0074(10) 0.0035(11)
C28 0.0115(12) 0.0141(15) 0.0137(12) -0.0025(10) 0.0064(9) 0.0005(10)
C29 0.0142(13) 0.0140(15) 0.0131(12) -0.0021(10) 0.0080(10) 0.0008(11)
C30 0.0175(14) 0.0170(16) 0.0184(13) 0.0027(11) 0.0067(11) 0.0002(11)
C31 0.0116(12) 0.0113(14) 0.0186(13) 0.0043(11) 0.0050(10) 0.0015(10)
C32 0.0153(13) 0.0155(16) 0.0169(13) 0.0020(11) 0.0053(10) 0.0021(11)
C33 0.0194(15) 0.0295(19) 0.0197(14) -0.0055(13) 0.0094(12) -0.0004(13)
C34 0.0281(17) 0.028(2) 0.0360(19) -0.0132(15) 0.0139(14) 0.0014(15)
C35 0.0240(16) 0.050(3) 0.0192(15) -0.0004(15) 0.0103(13) 0.0033(15)
C36 0.0161(14) 0.0190(17) 0.0221(14) 0.0033(12) 0.0077(11) 0.0014(12)
C37 0.0136(13) 0.0198(17) 0.0276(16) 0.0006(12) 0.0066(11) -0.0012(12)
C38 0.0178(14) 0.0169(16) 0.0206(14) -0.0028(12) 0.0048(11) -0.0018(12)
C39 0.0139(13) 0.0150(15) 0.0215(14) 0.0021(11) 0.0074(11) 0.0020(11)
C40 0.0171(14) 0.0213(17) 0.0221(14) -0.0040(12) 0.0088(11) 0.0000(12)
C41 0.036(2) 0.048(3) 0.0247(17) 0.0067(16) 0.0148(15) 0.0158(17)
C42 0.0338(18) 0.024(2) 0.042(2) 0.0016(15) 0.0215(15) 0.0070(15)
Cl1 0.0236(3) 0.0146(4) 0.0230(3) -0.0018(3) 0.0094(3) 0.0005(3)
Cl2 0.0218(4) 0.0181(4) 0.0304(4) 0.0026(3) 0.0087(3) 0.0045(3)
N1 0.0141(11) 0.0107(12) 0.0147(11) 0.0002(9) 0.0070(9) -0.0010(9)
N2 0.0120(11) 0.0163(13) 0.0148(11) -0.0004(9) 0.0054(8) 0.0000(9)
O1 0.0277(12) 0.0267(14) 0.0402(13) -0.0081(10) 0.0229(10) -0.0131(10)
O2 0.0237(12) 0.0384(16) 0.0320(12) -0.0011(11) 0.0186(10) -0.0116(11)
O3 0.0191(10) 0.0211(12) 0.0240(11) 0.0062(9) 0.0063(8) -0.0057(9)
O4 0.0164(10) 0.0353(15) 0.0228(11) 0.0073(10) 0.0025(8) -0.0107(10)

loop_
_atom_type_symbol
_atom_type_description
_atom_type_scat_dispersion_real
_atom_type_scat_dispersion_imag
_atom_type_scat_source
C C 0.0033 0.0016 'International Tables Vol C Tables 4.2.6.8 and 6.1.1.4'
H H 0.0000 0.0000 'International Tables Vol C Tables 4.2.6.8 and 6.1.1.4'
N N 0.0061 0.0033 'International Tables Vol C Tables 4.2.6.8 and 6.1.1.4'
O O 0.0106 0.0060 'International Tables Vol C Tables 4.2.6.8 and 6.1.1.4'
Cl Cl 0.1484 0.1585 'International Tables Vol C Tables 4.2.6.8 and 6.1.1.4'
Ge Ge 0.1547 1.8001 'International Tables Vol C Tables 4.2.6.8 and 6.1.1.4'

loop_
_geom_angle_atom_site_label_1
_geom_angle_atom_site_label_2
_geom_angle_atom_site_label_3
_geom_angle
C1 Ge1 N1 80.40(11)
C1 Ge1 Cl1 93.98(8)
N1 Ge1 Cl1 94.38(7)
C22 Ge2 N2 80.01(10)
C22 Ge2 Cl2 94.90(8)
N2 Ge2 Cl2 93.42(7)
C2 C1 C7 114.6(3)
C2 C1 Ge1 131.6(2)
C7 C1 Ge1 113.6(2)
C1 C2 O1 127.3(3)
C1 C2 C4 123.0(3)
O1 C2 C4 109.7(3)
O1 C3 O2 108.2(2)
O1 C3 H3A 110.0
O2 C3 H3A 110.0
O1 C3 H3B 110.0
O2 C3 H3B 110.0
H3A C3 H3B 108.4
C5 C4 O2 127.5(3)
C5 C4 C2 122.5(3)
O2 C4 C2 110.0(3)
C4 C5 C6 116.9(3)
C4 C5 H5 121.5
C6 C5 H5 121.5
C5 C6 C7 120.4(3)
C5 C6 H6 119.8
C7 C6 H6 119.8
C6 C7 C1 122.6(3)
C6 C7 C8 123.2(3)
C1 C7 C8 114.3(2)
N1 C8 C7 115.7(3)
N1 C8 C9 123.5(3)
C7 C8 C9 120.8(2)
C8 C9 H9A 109.5
C8 C9 H9B 109.5
H9A C9 H9B 109.5
C8 C9 H9C 109.5
H9A C9 H9C 109.5
H9B C9 H9C 109.5
C18 C10 C11 122.3(2)
C18 C10 N1 119.6(2)
C11 C10 N1 118.1(2)
C15 C11 C10 117.6(2)
C15 C11 C12 120.0(2)
C10 C11 C12 122.4(2)
C11 C12 C13 111.2(2)
C11 C12 C14 111.1(2)
C13 C12 C14 111.4(3)
C11 C12 H12 107.6
C13 C12 H12 107.6
C14 C12 H12 107.6
C12 C13 H13A 109.5
C12 C13 H13B 109.5
H13A C13 H13B 109.5
C12 C13 H13C 109.5
H13A C13 H13C 109.5
H13B C13 H13C 109.5
C12 C14 H14A 109.5
C12 C14 H14B 109.5
H14A C14 H14B 109.5
C12 C14 H14C 109.5
H14A C14 H14C 109.5
H14B C14 H14C 109.5
C16 C15 C11 121.4(3)
C16 C15 H15 119.3
C11 C15 H15 119.3
C15 C16 C17 119.5(3)
C15 C16 H16 120.2
C17 C16 H16 120.2
C16 C17 C18 121.7(3)
C16 C17 H17 119.1
C18 C17 H17 119.1
C17 C18 C10 117.3(2)
C17 C18 C19 119.3(2)
C10 C18 C19 123.3(2)
C18 C19 C20 110.7(3)
C18 C19 C21 110.9(2)
C20 C19 C21 110.7(3)
C18 C19 H19 108.1
C20 C19 H19 108.1
C21 C19 H19 108.1
C19 C20 H20A 109.5
C19 C20 H20B 109.5
H20A C20 H20B 109.5
C19 C20 H20C 109.5
H20A C20 H20C 109.5
H20B C20 H20C 109.5
C19 C21 H21A 109.5
C19 C21 H21B 109.5
H21A C21 H21B 109.5
C19 C21 H21C 109.5
H21A C21 H21C 109.5
H21B C21 H21C 109.5
C23 C22 C28 115.1(2)
C23 C22 Ge2 130.7(2)
C28 C22 Ge2 114.11(19)
C22 C23 O3 127.8(3)
C22 C23 C25 122.7(3)
O3 C23 C25 109.4(2)
O3 C24 O4 107.3(2)
O3 C24 H24A 110.3
O4 C24 H24A 110.3
O3 C24 H24B 110.3
O4 C24 H24B 110.3
H24A C24 H24B 108.5
O4 C25 C26 127.6(3)
O4 C25 C23 109.7(3)
C26 C25 C23 122.6(3)
C25 C26 C27 116.5(3)
C25 C26 H26 121.8
C27 C26 H26 121.8
C26 C27 C28 120.4(3)
C26 C27 H27 119.8
C28 C27 H27 119.8
C27 C28 C22 122.7(3)
C27 C28 C29 123.0(3)
C22 C28 C29 114.3(2)
N2 C29 C28 115.2(3)
N2 C29 C30 123.3(2)
C28 C29 C30 121.4(2)
C29 C30 H30A 109.5
C29 C30 H30B 109.5
H30A C30 H30B 109.5
C29 C30 H30C 109.5
H30A C30 H30C 109.5
H30B C30 H30C 109.5
C32 C31 C39 122.3(3)
C32 C31 N2 119.4(2)
C39 C31 N2 118.2(2)
C36 C32 C31 117.0(3)
C36 C32 C33 119.7(3)
C31 C32 C33 123.4(3)
C35 C33 C32 111.0(3)
C35 C33 C34 110.8(3)
C32 C33 C34 110.3(3)
C35 C33 H33 108.2
C32 C33 H33 108.2
C34 C33 H33 108.2
C33 C34 H34A 109.5
C33 C34 H34B 109.5
H34A C34 H34B 109.5
C33 C34 H34C 109.5
H34A C34 H34C 109.5
H34B C34 H34C 109.5
C33 C35 H35A 109.5
C33 C35 H35B 109.5
H35A C35 H35B 109.5
C33 C35 H35C 109.5
H35A C35 H35C 109.5
H35B C35 H35C 109.5
C37 C36 C32 122.0(3)
C37 C36 H36 119.0
C32 C36 H36 119.0
C36 C37 C38 119.7(3)
C36 C37 H37 120.2
C38 C37 H37 120.2
C39 C38 C37 120.9(3)
C39 C38 H38 119.5
C37 C38 H38 119.5
C38 C39 C31 118.1(3)
C38 C39 C40 119.9(3)
C31 C39 C40 122.0(2)
C42 C40 C41 111.0(3)
C42 C40 C39 111.3(3)
C41 C40 C39 111.8(2)
C42 C40 H40 107.5
C41 C40 H40 107.5
C39 C40 H40 107.5
C40 C41 H41A 109.5
C40 C41 H41B 109.5
H41A C41 H41B 109.5
C40 C41 H41C 109.5
H41A C41 H41C 109.5
H41B C41 H41C 109.5
C40 C42 H42A 109.5
C40 C42 H42B 109.5
H42A C42 H42B 109.5
C40 C42 H42C 109.5
H42A C42 H42C 109.5
H42B C42 H42C 109.5
C8 N1 C10 123.1(2)
C8 N1 Ge1 115.50(18)
C10 N1 Ge1 120.66(17)
C29 N2 C31 123.6(2)
C29 N2 Ge2 115.85(19)
C31 N2 Ge2 120.08(17)
C2 O1 C3 105.6(2)
C4 O2 C3 105.5(2)
C23 O3 C24 106.0(2)
C25 O4 C24 105.5(2)

loop_
_geom_bond_atom_site_label_1
_geom_bond_atom_site_label_2
_geom_bond_distance
Ge1 C1 1.992(3)
Ge1 N1 2.054(2)
Ge1 Cl1 2.3024(8)
Ge2 C22 1.992(3)
Ge2 N2 2.057(2)
Ge2 Cl2 2.2849(8)
C1 C2 1.369(4)
C1 C7 1.423(4)
C2 O1 1.380(4)
C2 C4 1.389(4)
C3 O1 1.427(4)
C3 O2 1.439(4)
C3 H3A 0.9900
C3 H3B 0.9900
C4 C5 1.368(5)
C4 O2 1.369(4)
C5 C6 1.394(4)
C5 H5 0.9500
C6 C7 1.397(4)
C6 H6 0.9500
C7 C8 1.460(4)
C8 N1 1.301(3)
C8 C9 1.489(4)
C9 H9A 0.9800
C9 H9B 0.9800
C9 H9C 0.9800
C10 C18 1.402(4)
C10 C11 1.403(4)
C10 N1 1.447(3)
C11 C15 1.397(4)
C11 C12 1.522(4)
C12 C13 1.528(4)
C12 C14 1.539(4)
C12 H12 1.0000
C13 H13A 0.9800
C13 H13B 0.9800
C13 H13C 0.9800
C14 H14A 0.9800
C14 H14B 0.9800
C14 H14C 0.9800
C15 C16 1.379(4)
C15 H15 0.9500
C16 C17 1.388(4)
C16 H16 0.9500
C17 C18 1.392(4)
C17 H17 0.9500
C18 C19 1.516(4)
C19 C20 1.529(4)
C19 C21 1.532(4)
C19 H19 1.0000
C20 H20A 0.9800
C20 H20B 0.9800
C20 H20C 0.9800
C21 H21A 0.9800
C21 H21B 0.9800
C21 H21C 0.9800
C22 C23 1.362(4)
C22 C28 1.415(4)
C23 O3 1.373(4)
C23 C25 1.392(4)
C24 O3 1.428(3)
C24 O4 1.443(4)
C24 H24A 0.9900
C24 H24B 0.9900
C25 O4 1.372(3)
C25 C26 1.374(4)
C26 C27 1.396(4)
C26 H26 0.9500
C27 C28 1.399(4)
C27 H27 0.9500
C28 C29 1.464(4)
C29 N2 1.299(3)
C29 C30 1.500(4)
C30 H30A 0.9800
C30 H30B 0.9800
C30 H30C 0.9800
C31 C32 1.401(4)
C31 C39 1.408(4)
C31 N2 1.442(3)
C32 C36 1.392(4)
C32 C33 1.522(4)
C33 C35 1.522(4)
C33 C34 1.537(5)
C33 H33 1.0000
C34 H34A 0.9800
C34 H34B 0.9800
C34 H34C 0.9800
C35 H35A 0.9800
C35 H35B 0.9800
C35 H35C 0.9800
C36 C37 1.383(4)
C36 H36 0.9500
C37 C38 1.390(4)
C37 H37 0.9500
C38 C39 1.385(4)
C38 H38 0.9500
C39 C40 1.532(4)
C40 C42 1.514(5)
C40 C41 1.526(4)
C40 H40 1.0000
C41 H41A 0.9800
C41 H41B 0.9800
C41 H41C 0.9800
C42 H42A 0.9800
C42 H42B 0.9800
C42 H42C 0.9800
